data_1505438
loop_
_publ_author_name
'Maio, William A.'
'Sinishtaj, Sandra'
'Posner, Gary H.'

_publ_section_title
;
 Cyclopentanone ring expansion leading to functionalized delta-lactams:
 short synthesis of simple sedum alkaloids.
;
_journal_issue 14
_journal_name_full 'Organic letters'
_journal_page_first 2673
_journal_page_last 2676
_journal_paper_doi 10.1021/ol070960r
_journal_volume 9
_journal_year 2007
_chemical_formula_moiety 'C9 H17 N O3'
_chemical_formula_sum 'C9 H17 N O3'
_chemical_formula_weight 187.24
_chemical_name_systematic (R)-6-((R)-2,4-Dihydroxy-butyl)-piperidin-2-one
_space_group_IT_number 2
_symmetry_cell_setting triclinic
_symmetry_space_group_name_Hall '-P 1'
_symmetry_space_group_name_H-M 'P -1'
_atom_sites_solution_hydrogens geom
_atom_sites_solution_primary direct
_atom_sites_solution_secondary difmap
_audit_creation_date
;
'Wed Mar 28 16:06:27 2007'
;
_audit_creation_method SHELXL-97
_cell_angle_alpha 65.30(3)
_cell_angle_beta 88.44(2)
_cell_angle_gamma 77.37(3)
_cell_formula_units_Z 2
_cell_length_a 6.1600(14)
_cell_length_b 8.885(3)
_cell_length_c 9.942(3)
_cell_measurement_reflns_used 1963
_cell_measurement_theta_max 27.9937
_cell_measurement_theta_min 3.9262
_cell_volume 481.1(3)
_computing_cell_refinement 'Oxford Diffraction CrysAlis RED'
_computing_data_collection 'Oxford Diffraction CrysAlis CCD'
_computing_data_reduction 'Oxford Diffraction CrysAlis RED'
_computing_molecular_graphics 'Sheldrick, G.M. (2000). SHELXTL v6.10.'
_computing_publication_material 'Sheldrick, G.M. (2000). SHELXTL v6.10.'
_computing_structure_refinement 'Sheldrick, G.M. (2000). SHELXTL v6.10.'
_computing_structure_solution 'Sheldrick, G.M. (2000). SHELXTL v6.10.'
_diffrn_ambient_temperature 110
_diffrn_detector_area_resol_mean 15.9890
_diffrn_measured_fraction_theta_full 0.998
_diffrn_measured_fraction_theta_max 0.998
_diffrn_measurement_details 'see scan set'
_diffrn_measurement_device Kappa
_diffrn_measurement_device_type Xcalibur3
_diffrn_measurement_method ' phi omega scans'
_diffrn_orient_matrix_UB_11 0.0045739871
_diffrn_orient_matrix_UB_12 0.0121305565
_diffrn_orient_matrix_UB_13 -0.0750773292
_diffrn_orient_matrix_UB_21 0.0348962268
_diffrn_orient_matrix_UB_22 -0.0891235187
_diffrn_orient_matrix_UB_23 0.0233638756
_diffrn_orient_matrix_UB_31 -0.1129492662
_diffrn_orient_matrix_UB_32 -0.0054162559
_diffrn_orient_matrix_UB_33 -0.0019047247
_diffrn_radiation_monochromator graphite
_diffrn_radiation_source 'Enhance (Mo) X-ray Source'
_diffrn_radiation_type 'Mo K\a'
_diffrn_radiation_wavelength 0.71073
_diffrn_reflns_av_R_equivalents 0.0313
_diffrn_reflns_av_sigmaI/netI 0.0882
_diffrn_reflns_limit_h_max 7
_diffrn_reflns_limit_h_min -7
_diffrn_reflns_limit_k_max 11
_diffrn_reflns_limit_k_min -11
_diffrn_reflns_limit_l_max 12
_diffrn_reflns_limit_l_min -11
_diffrn_reflns_number 5205
_diffrn_reflns_resolution_max 0.77
_diffrn_reflns_theta_full 27.48
_diffrn_reflns_theta_max 27.48
_diffrn_reflns_theta_min 3.94
_diffrn_source_current 40
_diffrn_source_power 2
_diffrn_source_voltage 50
_diffrn_standards_interval_count 2
_diffrn_standards_interval_time 50
_exptl_absorpt_coefficient_mu 0.096
_exptl_absorpt_correction_T_max 0.991
_exptl_absorpt_correction_T_min 0.974
_exptl_absorpt_correction_type analytical
_exptl_absorpt_process_details
;
CrysAlis RED, Oxford Diffraction Ltd.,
Version 1.171.31.7 (release 18-10-2006 CrysAlis171 .NET)
(compiled Oct 18 2006,16:28:17)
Analytical numeric absorption correction using a multifaceted crystal
   model based on expressions derived by R.C. Clark & J.S. Reid.
(Clark, R. C. & Reid, J. S. (1995). Acta Cryst. A51, 887-897)
;
_exptl_crystal_colour colorless
_exptl_crystal_density_diffrn 1.292
_exptl_crystal_density_method 'not measured'
_exptl_crystal_description plate
_exptl_crystal_F_000 204
_exptl_crystal_size_max 0.6400
_exptl_crystal_size_mid 0.2898
_exptl_crystal_size_min 0.1346
_refine_diff_density_max 0.246
_refine_diff_density_min -0.217
_refine_diff_density_rms 0.048
_refine_ls_extinction_method none
_refine_ls_goodness_of_fit_ref 0.896
_refine_ls_hydrogen_treatment mixed
_refine_ls_matrix_type full
_refine_ls_number_parameters 130
_refine_ls_number_reflns 2198
_refine_ls_number_restraints 0
_refine_ls_restrained_S_all 0.896
_refine_ls_R_factor_all 0.0749
_refine_ls_R_factor_gt 0.0393
_refine_ls_shift/su_max 0.000
_refine_ls_shift/su_mean 0.000
_refine_ls_structure_factor_coef Fsqd
_refine_ls_weighting_details 'calc w=1/[\s^2^(Fo^2^)+(0.0458P)^2^+0.0000P] where P=(Fo^2^+2Fc^2^)/3'
_refine_ls_weighting_scheme calc
_refine_ls_wR_factor_gt 0.0812
_refine_ls_wR_factor_ref 0.0899
_reflns_number_gt 1259
_reflns_number_total 2198
_reflns_threshold_expression >2sigma(I)
_cod_data_source_file ol070960rsi20070424_031421.cif
_cod_data_source_block x0354
_cod_depositor_comments
;
The following automatic conversions were performed:

'_symmetry_cell_setting' value 'Triclinic' changed to 'triclinic'
according to /home/saulius/struct/CIF-dictionaries/cif_core.dic
dictionary named 'cif_core.dic' version 2.4.1 from 2010-06-29.

Automatic conversion script
Id: cif_fix_values 1715 2011-07-08 13:25:40Z adriana 
;
_cod_original_sg_symbol_H-M 'P-1   '
_cod_database_code 1505438
_audit_creation_method_reference
;
CrysAlis RED, Oxford Diffraction Ltd.,
Version 1.171.31.7 (release 18-10-2006 CrysAlis171 .NET)
(compiled Oct 18 2006,16:28:17)
;
_computing_data_collection_reference
;
CrysAlis CCD, Oxford Diffraction Ltd.,
Version 1.171.31.7 (release 18-10-2006 CrysAlis171 .NET)
(compiled Oct 18 2006,16:28:17)
;
_computing_cell_refinment_reference
;
CrysAlis RED, Oxford Diffraction Ltd.,
Version 1.171.31.7 (release 18-10-2006 CrysAlis171 .NET)
(compiled Oct 18 2006,16:28:17)
;
_computing_data_reduction_reference
;
CrysAlis RED, Oxford Diffraction Ltd.,
Version 1.171.31.7 (release 18-10-2006 CrysAlis171 .NET)
(compiled Oct 18 2006,16:28:17)
;
_cell_measurement_resolution_max 0.76
_jhu_your_name_here 'Dr. Amy A Sarjeant'
_jhu_your_lab_here 'NCB 240'
_jhu_your_phone_number_here x6-8569
_jhu_your_email_here xray@jhu.edu
_jhu_institutional_source 'Posner Lab'
_jhu_submitting_scientist 'Sandra Sinishtaj'
_jhu_scientist_phone x6-7442
_jhu_scientist_email sandra_sinishtaj@yahoo.com
_jhu_identifying_number x0354
_jhu_xray_labbook II-62
_jhu_crystalization_labbook SS-TOP
_jhu_crystalization_solvent
;
;
_jhu_crystalization_method Evaporation
_jhu_diffraction_detector_distance 50
_jhu_quality_factor 1

loop_
_symmetry_equiv_pos_as_xyz
'x, y, z'
'-x, -y, -z'

loop_
_atom_site_label
_atom_site_type_symbol
_atom_site_fract_x
_atom_site_fract_y
_atom_site_fract_z
_atom_site_U_iso_or_equiv
_atom_site_adp_type
_atom_site_occupancy
_atom_site_symmetry_multiplicity
_atom_site_calc_flag
_atom_site_refinement_flags
O1 O 1.23024(15) -0.15824(12) 0.60655(11) 0.0227(3) Uani 1 1 d .
O2 O 0.55699(18) 0.29480(14) 0.78393(12) 0.0255(3) Uani 1 1 d .
H2O H 0.585(3) 0.391(3) 0.740(2) 0.049(6) Uiso 1 1 d .
O3 O 0.37104(19) 0.37772(13) 0.34255(11) 0.0240(3) Uani 1 1 d .
H3O H 0.499(3) 0.308(3) 0.359(2) 0.062(7) Uiso 1 1 d .
N1 N 0.9393(2) -0.04602(16) 0.70224(15) 0.0185(3) Uani 1 1 d .
H1N H 0.895(2) 0.0280(18) 0.6084(17) 0.013(4) Uiso 1 1 d .
C1 C 1.1224(2) -0.16395(18) 0.71683(17) 0.0178(3) Uani 1 1 d .
C2 C 1.1987(2) -0.30883(18) 0.86642(16) 0.0220(4) Uani 1 1 d .
H2A H 1.3546 -0.3119 0.8913 0.026 Uiso 1 1 calc R
H2B H 1.1982 -0.4167 0.8595 0.026 Uiso 1 1 calc R
C3 C 1.0590(2) -0.30044(19) 0.99250(16) 0.0233(4) Uani 1 1 d .
H3A H 1.0752 -0.4163 1.0728 0.028 Uiso 1 1 calc R
H3B H 1.1126 -0.2299 1.0336 0.028 Uiso 1 1 calc R
C4 C 0.8152(2) -0.22442(18) 0.93741(16) 0.0212(4) Uani 1 1 d .
H4A H 0.7616 -0.2931 0.8943 0.025 Uiso 1 1 calc R
H4B H 0.7243 -0.2248 1.0211 0.025 Uiso 1 1 calc R
C5 C 0.7915(2) -0.04394(18) 0.82094(16) 0.0183(3) Uani 1 1 d .
H5A H 0.8431 0.0228 0.8684 0.022 Uiso 1 1 calc R
C6 C 0.5540(2) 0.04551(17) 0.75446(16) 0.0197(4) Uani 1 1 d .
H6A H 0.4509 0.0178 0.8349 0.024 Uiso 1 1 calc R
H6B H 0.5159 0.0010 0.6842 0.024 Uiso 1 1 calc R
C7 C 0.5180(2) 0.23799(18) 0.67344(17) 0.0197(4) Uani 1 1 d .
H7A H 0.6302 0.2667 0.5975 0.024 Uiso 1 1 calc R
C8 C 0.2841(2) 0.32487(19) 0.59762(17) 0.0229(4) Uani 1 1 d .
H8A H 0.1744 0.2813 0.6701 0.027 Uiso 1 1 calc R
H8B H 0.2597 0.4484 0.5697 0.027 Uiso 1 1 calc R
C9 C 0.2382(2) 0.2998(2) 0.46028(17) 0.0251(4) Uani 1 1 d .
H9A H 0.2686 0.1765 0.4861 0.030 Uiso 1 1 calc R
H9B H 0.0785 0.3488 0.4259 0.030 Uiso 1 1 calc R

loop_
_atom_site_aniso_label
_atom_site_aniso_U_11
_atom_site_aniso_U_22
_atom_site_aniso_U_33
_atom_site_aniso_U_23
_atom_site_aniso_U_13
_atom_site_aniso_U_12
O1 0.0163(6) 0.0233(6) 0.0233(6) -0.0065(5) 0.0035(5) -0.0016(4)
O2 0.0369(7) 0.0188(6) 0.0241(6) -0.0122(5) 0.0027(5) -0.0066(5)
O3 0.0234(6) 0.0200(6) 0.0242(6) -0.0078(5) -0.0014(5) 0.0008(5)
N1 0.0171(7) 0.0160(7) 0.0161(7) -0.0017(6) 0.0006(6) -0.0016(5)
C1 0.0137(8) 0.0164(8) 0.0228(9) -0.0066(7) -0.0008(7) -0.0056(6)
C2 0.0168(8) 0.0176(8) 0.0256(9) -0.0038(7) -0.0015(7) -0.0028(7)
C3 0.0304(9) 0.0180(8) 0.0195(8) -0.0060(7) -0.0027(7) -0.0050(7)
C4 0.0260(9) 0.0191(8) 0.0183(8) -0.0082(7) 0.0054(7) -0.0045(7)
C5 0.0204(8) 0.0185(8) 0.0189(8) -0.0105(7) 0.0024(7) -0.0052(6)
C6 0.0197(8) 0.0187(8) 0.0226(8) -0.0101(7) 0.0046(7) -0.0055(7)
C7 0.0213(8) 0.0186(8) 0.0229(8) -0.0121(7) 0.0042(7) -0.0052(7)
C8 0.0205(8) 0.0199(8) 0.0291(9) -0.0124(7) 0.0053(7) -0.0022(7)
C9 0.0166(8) 0.0243(9) 0.0344(10) -0.0132(8) -0.0006(7) -0.0026(7)

loop_
_atom_type_symbol
_atom_type_description
_atom_type_scat_dispersion_real
_atom_type_scat_dispersion_imag
_atom_type_scat_source
C C 0.0033 0.0016 'International Tables Vol C Tables 4.2.6.8 and 6.1.1.4'
H H 0.0000 0.0000 'International Tables Vol C Tables 4.2.6.8 and 6.1.1.4'
N N 0.0061 0.0033 'International Tables Vol C Tables 4.2.6.8 and 6.1.1.4'
O O 0.0106 0.0060 'International Tables Vol C Tables 4.2.6.8 and 6.1.1.4'

loop_
_exptl_crystal_face_index_h
_exptl_crystal_face_index_k
_exptl_crystal_face_index_l
_exptl_crystal_face_perp_dist
0.00 0.00 -13.00 0.1493
-3.00 0.00 -11.00 0.1768
0.00 3.00 14.00 0.1496
-9.00 -4.00 -1.00 0.3092
0.00 -2.00 12.00 0.1416
-2.00 -13.00 -5.00 0.0482
-8.00 -2.00 -6.00 0.2504
1.00 11.00 11.00 0.1088
0.00 12.00 5.00 0.0651
2.00 13.00 5.00 0.0926
0.00 9.00 -4.00 0.1032
1.00 -11.00 0.00 0.0969
-1.00 -12.00 -7.00 0.0422
8.00 6.00 2.00 0.2694

loop_
_geom_angle_atom_site_label_1
_geom_angle_atom_site_label_2
_geom_angle_atom_site_label_3
_geom_angle
C7 O2 H2O 107.0(13)
C9 O3 H3O 107.1(13)
C1 N1 C5 125.86(13)
C1 N1 H1N 114.5(9)
C5 N1 H1N 119.0(9)
O1 C1 N1 120.72(14)
O1 C1 C2 119.56(13)
N1 C1 C2 119.70(14)
C1 C2 C3 115.03(13)
C1 C2 H2A 108.5
C3 C2 H2A 108.5
C1 C2 H2B 108.5
C3 C2 H2B 108.5
H2A C2 H2B 107.5
C4 C3 C2 110.37(13)
C4 C3 H3A 109.6
C2 C3 H3A 109.6
C4 C3 H3B 109.6
C2 C3 H3B 109.6
H3A C3 H3B 108.1
C5 C4 C3 108.92(12)
C5 C4 H4A 109.9
C3 C4 H4A 109.9
C5 C4 H4B 109.9
C3 C4 H4B 109.9
H4A C4 H4B 108.3
N1 C5 C4 108.78(12)
N1 C5 C6 109.77(12)
C4 C5 C6 114.01(12)
N1 C5 H5A 108.0
C4 C5 H5A 108.0
C6 C5 H5A 108.0
C5 C6 C7 113.59(12)
C5 C6 H6A 108.8
C7 C6 H6A 108.8
C5 C6 H6B 108.8
C7 C6 H6B 108.8
H6A C6 H6B 107.7
O2 C7 C6 105.81(12)
O2 C7 C8 110.24(11)
C6 C7 C8 113.03(12)
O2 C7 H7A 109.2
C6 C7 H7A 109.2
C8 C7 H7A 109.2
C9 C8 C7 114.98(12)
C9 C8 H8A 108.5
C7 C8 H8A 108.5
C9 C8 H8B 108.5
C7 C8 H8B 108.5
H8A C8 H8B 107.5
O3 C9 C8 112.37(12)
O3 C9 H9A 109.1
C8 C9 H9A 109.1
O3 C9 H9B 109.1
C8 C9 H9B 109.1
H9A C9 H9B 107.9

loop_
_geom_bond_atom_site_label_1
_geom_bond_atom_site_label_2
_geom_bond_distance
O1 C1 1.2550(17)
O2 C7 1.4316(18)
O2 H2O 0.83(2)
O3 C9 1.4274(18)
O3 H3O 0.86(2)
N1 C1 1.3248(18)
N1 C5 1.4747(18)
N1 H1N 0.895(15)
C1 C2 1.504(2)
C2 C3 1.519(2)
C2 H2A 0.9900
C2 H2B 0.9900
C3 C4 1.517(2)
C3 H3A 0.9900
C3 H3B 0.9900
C4 C5 1.513(2)
C4 H4A 0.9900
C4 H4B 0.9900
C5 C6 1.521(2)
C5 H5A 1.0000
C6 C7 1.522(2)
C6 H6A 0.9900
C6 H6B 0.9900
C7 C8 1.526(2)
C7 H7A 1.0000
C8 C9 1.515(2)
C8 H8A 0.9900
C8 H8B 0.9900
C9 H9A 0.9900
C9 H9B 0.9900

loop_
_geom_hbond_atom_site_label_D
_geom_hbond_atom_site_label_H
_geom_hbond_atom_site_label_A
_geom_hbond_distance_DH
_geom_hbond_distance_HA
_geom_hbond_distance_DA
_geom_hbond_angle_DHA
_geom_hbond_site_symmetry_A
O2 H2O O3 0.83(2) 1.95(2) 2.7785(19) 171.9(18) 2_666
O3 H3O O1 0.86(2) 1.83(2) 2.6906(17) 178.9(19) 2_756
N1 H1N O1 0.895(15) 2.033(16) 2.915(2) 168.6(12) 2_756

loop_
_geom_torsion_atom_site_label_1
_geom_torsion_atom_site_label_2
_geom_torsion_atom_site_label_3
_geom_torsion_atom_site_label_4
_geom_torsion
C5 N1 C1 O1 176.27(13)
C5 N1 C1 C2 -2.2(2)
O1 C1 C2 C3 178.55(13)
N1 C1 C2 C3 -3.0(2)
C1 C2 C3 C4 35.06(17)
C2 C3 C4 C5 -62.41(15)
C1 N1 C5 C4 -24.98(19)
C1 N1 C5 C6 -150.36(14)
C3 C4 C5 N1 56.01(15)
C3 C4 C5 C6 178.87(12)
N1 C5 C6 C7 -74.64(15)
C4 C5 C6 C7 163.04(12)
C5 C6 C7 O2 -63.53(15)
C5 C6 C7 C8 175.74(12)
O2 C7 C8 C9 169.38(13)
C6 C7 C8 C9 -72.44(17)
C7 C8 C9 O3 -65.42(17)

loop_
_diffrn_scan_number
_diffrn_scan_type
_diffrn_scan_start
_diffrn_scan_end
_diffrn_scan_width
_diffrn_scan_exptime
_diffrn_scan_omega
_diffrn_scan_theta
_diffrn_scan_kappa
_diffrn_scan_phi
_diffrn_scan_omega1
_diffrn_scan_theta1
_diffrn_scan_frames
1 phi -179.00 -119.00 1.00 3.00 40.00 22.68 0.00 - 0.00 0.00 60
2 omega -1.00 50.00 1.00 3.00 - 22.68 -45.00 120.00 0.00 0.00 51
3 omega -8.00 44.00 1.00 3.00 - 22.68 75.00 120.00 0.00 0.00 52
4 phi 88.00 149.00 1.00 3.00 40.00 22.68 0.00 - 0.00 0.00 61
5 omega 1.00 54.00 1.00 3.00 - 22.68 -75.00 240.00 0.00 0.00 53
6 omega -8.00 44.00 1.00 3.00 - 22.68 75.00 0.00 0.00 0.00 52
7 omega 43.00 94.00 1.00 3.00 - 22.68 45.00 120.00 0.00 0.00 51
8 omega -7.00 38.00 1.00 3.00 - 22.68 75.00 240.00 0.00 0.00 45
9 omega -2.00 49.00 1.00 3.00 - 22.68 -45.00 0.00 0.00 0.00 51
10 omega -42.00 -14.00 1.00 3.00 - 22.68 -45.00 240.00 0.00 0.00 28
11 omega 60.00 94.00 1.00 3.00 - 22.68 45.00 0.00 0.00 0.00 34
12 omega -50.00 -22.00 1.00 3.00 - -23.46 45.00 0.00 0.00 0.00 28
13 omega -95.00 -67.00 1.00 3.00 - -23.46 -45.00 0.00 0.00 0.00 28
